data_4024131
loop_
_publ_author_name
'Philip C. Haussmann'
'Saeed I. Khan'
'J. Fraser Stoddart'

_publ_contact_author_address
;
California NanoSystems Institute, and 
Department of Chemistry and Biochemistry 
University of California, Los Angeles
405 Hilgard Avenue, Los Angeles, CA 90095-1569 (USA
;
_publ_contact_author_email khan@chem.ucla.edu
_publ_contact_author_fax 310-825-2280
_publ_contact_author_name 'Khan, Saeed I.'
_publ_contact_author_phone 310-825-5940
_publ_section_title
;
 Equilibrating Dynamic [2]Rotaxanes
;
_journal_name_full 'Journal of Organic Chemistry'
_journal_page_first 6708
_journal_page_last 6713
_journal_paper_doi 10.1021/jo0708590
_journal_volume 72
_journal_year 2007
_chemical_formula_moiety 'C22 H26 N6 O2'
_chemical_formula_sum 'C22 H26 N6 O2'
_chemical_formula_weight 406.49
_chemical_name_systematic
; 
 ? 
;
_space_group_IT_number 14
_symmetry_cell_setting monoclinic
_symmetry_space_group_name_Hall '-P 2ybc'
_symmetry_space_group_name_H-M 'P 1 21/c 1'
_atom_sites_solution_hydrogens geom
_atom_sites_solution_primary direct
_atom_sites_solution_secondary difmap
_audit_creation_method SHELXL-97
_cell_angle_alpha 90.00
_cell_angle_beta 101.937(3)
_cell_angle_gamma 90.00
_cell_formula_units_Z 2
_cell_length_a 7.3056(14)
_cell_length_b 9.6015(18)
_cell_length_c 15.749(3)
_cell_measurement_reflns_used 1856
_cell_measurement_temperature 100(2)
_cell_measurement_theta_max 25.70
_cell_measurement_theta_min 2.50
_cell_volume 1080.8(4)
_computing_cell_refinement 'Bruker SMART'
_computing_data_collection 'Bruker SMART'
_computing_data_reduction 'Bruker SAINT'
_computing_molecular_graphics 'Bruker SHELXTL'
_computing_publication_material 'Bruker SHELXTL'
_computing_structure_refinement 'SHELXL-97 (Sheldrick, 1997)'
_computing_structure_solution 'SHELXS-97 (Sheldrick, 1990)'
_diffrn_ambient_temperature 100(2)
_diffrn_measured_fraction_theta_full 0.981
_diffrn_measured_fraction_theta_max 0.981
_diffrn_measurement_device_type 'CCD area detector'
_diffrn_measurement_method 'phi and omega scans'
_diffrn_radiation_monochromator graphite
_diffrn_radiation_source 'fine-focus sealed tube'
_diffrn_radiation_type MoK\a
_diffrn_radiation_wavelength 0.71073
_diffrn_reflns_av_R_equivalents 0.0757
_diffrn_reflns_av_sigmaI/netI 0.0669
_diffrn_reflns_limit_h_max 4
_diffrn_reflns_limit_h_min -9
_diffrn_reflns_limit_k_max 11
_diffrn_reflns_limit_k_min -12
_diffrn_reflns_limit_l_max 19
_diffrn_reflns_limit_l_min -18
_diffrn_reflns_number 5317
_diffrn_reflns_theta_full 26.41
_diffrn_reflns_theta_max 26.41
_diffrn_reflns_theta_min 2.50
_exptl_absorpt_coefficient_mu 0.084
_exptl_absorpt_correction_T_max 0.9835
_exptl_absorpt_correction_T_min 0.9457
_exptl_absorpt_correction_type none
_exptl_crystal_colour colorless
_exptl_crystal_density_diffrn 1.249
_exptl_crystal_density_method 'not measured'
_exptl_crystal_description platelet
_exptl_crystal_F_000 432
_exptl_crystal_size_max 0.30
_exptl_crystal_size_mid 0.20
_exptl_crystal_size_min 0.20
_refine_diff_density_max 0.203
_refine_diff_density_min -0.243
_refine_diff_density_rms 0.047
_refine_ls_extinction_method none
_refine_ls_goodness_of_fit_ref 0.949
_refine_ls_hydrogen_treatment constr
_refine_ls_matrix_type full
_refine_ls_number_parameters 136
_refine_ls_number_reflns 2166
_refine_ls_number_restraints 0
_refine_ls_restrained_S_all 0.949
_refine_ls_R_factor_all 0.0677
_refine_ls_R_factor_gt 0.0413
_refine_ls_shift/su_max 0.000
_refine_ls_shift/su_mean 0.000
_refine_ls_structure_factor_coef Fsqd
_refine_ls_weighting_details 'calc w=1/[\s^2^(Fo^2^)+(0.0590P)^2^+0.0000P] where P=(Fo^2^+2Fc^2^)/3'
_refine_ls_weighting_scheme calc
_refine_ls_wR_factor_gt 0.1005
_refine_ls_wR_factor_ref 0.1122
_reflns_number_gt 1514
_reflns_number_total 2166
_reflns_threshold_expression >2sigma(I)
_cod_data_source_file jo0708590-File002.cif
_cod_data_source_block st10051m
_cod_depositor_comments
;
The following automatic conversions were performed:
'_symmetry_cell_setting' value 'Monoclinic' changed to 'monoclinic'
according to '/home/saulius/struct/CIF-dictionaries/cif_core.dic'
dictionary named 'cif_core.dic' version 2.4.1 from 2010-06-29.

Automatic conversion script
Id: cif_fix_enum 1527 2010-12-29 10:47:43Z saulius 
;
_cod_original_sg_symbol_Hall '-P 2ybc '
_cod_original_sg_symbol_H-M 'P 21/c'
_cod_database_code 4024131

loop_
_symmetry_equiv_pos_as_xyz
'x, y, z'
'-x, y+1/2, -z+1/2'
'-x, -y, -z'
'x, -y-1/2, z-1/2'

loop_
_atom_site_label
_atom_site_type_symbol
_atom_site_fract_x
_atom_site_fract_y
_atom_site_fract_z
_atom_site_U_iso_or_equiv
_atom_site_adp_type
_atom_site_occupancy
_atom_site_symmetry_multiplicity
_atom_site_calc_flag
_atom_site_refinement_flags
_atom_site_disorder_assembly
_atom_site_disorder_group
O1 O 0.02763(14) 1.19777(11) 0.11683(7) 0.0227(3) Uani 1 1 d . . .
N1 N 0.40157(18) 0.75293(13) 0.05323(8) 0.0237(3) Uani 1 1 d . . .
N2 N 0.07604(18) 0.91017(14) 0.16266(8) 0.0239(3) Uani 1 1 d . . .
N3 N 0.79455(18) 0.61081(14) -0.01568(8) 0.0246(3) Uani 1 1 d . . .
C1 C 0.8369(2) 0.57777(17) -0.10005(10) 0.0245(4) Uani 1 1 d . . .
H1A H 0.7275 0.6016 -0.1463 0.029 Uiso 1 1 calc R . .
H1B H 0.8593 0.4764 -0.1032 0.029 Uiso 1 1 calc R . .
C2 C 0.6312(2) 0.65357(16) -0.01539(10) 0.0239(4) Uani 1 1 d . . .
H2 H 0.5463 0.6655 -0.0694 0.029 Uiso 1 1 calc R . .
C3 C 0.5667(2) 0.68577(17) 0.06536(10) 0.0233(4) Uani 1 1 d . . .
C4 C 0.6662(2) 0.64642(17) 0.14724(10) 0.0255(4) Uani 1 1 d . . .
H4 H 0.7799 0.5958 0.1534 0.031 Uiso 1 1 calc R . .
C5 C 0.5960(2) 0.68254(17) 0.21937(11) 0.0269(4) Uani 1 1 d . . .
H5 H 0.6610 0.6571 0.2759 0.032 Uiso 1 1 calc R . .
C6 C 0.4300(2) 0.75625(17) 0.20803(10) 0.0252(4) Uani 1 1 d . . .
H6 H 0.3810 0.7844 0.2567 0.030 Uiso 1 1 calc R . .
C7 C 0.3356(2) 0.78855(16) 0.12386(10) 0.0221(4) Uani 1 1 d . . .
C8 C 0.1517(2) 0.85741(17) 0.10467(10) 0.0239(4) Uani 1 1 d . . .
H8 H 0.0866 0.8626 0.0459 0.029 Uiso 1 1 calc R . .
C9 C -0.1073(2) 0.97385(17) 0.13210(11) 0.0261(4) Uani 1 1 d . . .
H9A H -0.2010 0.9250 0.1585 0.031 Uiso 1 1 calc R . .
H9B H -0.1445 0.9629 0.0683 0.031 Uiso 1 1 calc R . .
C10 C -0.1066(2) 1.12634(17) 0.15472(10) 0.0243(4) Uani 1 1 d . . .
H10A H -0.2324 1.1664 0.1329 0.029 Uiso 1 1 calc R . .
H10B H -0.0754 1.1378 0.2186 0.029 Uiso 1 1 calc R . .
C11 C -0.0063(2) 1.34448(16) 0.11598(10) 0.0241(4) Uani 1 1 d . . .
H11A H -0.0341 1.3735 0.1723 0.029 Uiso 1 1 calc R . .
H11B H -0.1162 1.3672 0.0698 0.029 Uiso 1 1 calc R . .

loop_
_atom_site_aniso_label
_atom_site_aniso_U_11
_atom_site_aniso_U_22
_atom_site_aniso_U_33
_atom_site_aniso_U_23
_atom_site_aniso_U_13
_atom_site_aniso_U_12
O1 0.0233(6) 0.0230(6) 0.0231(6) 0.0011(5) 0.0078(4) 0.0018(5)
N1 0.0241(8) 0.0244(7) 0.0225(7) -0.0002(6) 0.0048(6) -0.0009(6)
N2 0.0261(7) 0.0230(7) 0.0236(7) 0.0019(6) 0.0071(6) -0.0011(6)
N3 0.0250(8) 0.0243(7) 0.0250(8) 0.0021(6) 0.0062(6) 0.0000(6)
C1 0.0272(9) 0.0242(9) 0.0215(9) -0.0003(7) 0.0037(7) 0.0014(7)
C2 0.0235(9) 0.0238(8) 0.0232(9) 0.0000(7) 0.0020(7) -0.0001(7)
C3 0.0225(8) 0.0220(8) 0.0249(9) -0.0020(7) 0.0037(6) -0.0026(7)
C4 0.0241(8) 0.0245(9) 0.0269(9) -0.0006(7) 0.0026(7) -0.0009(7)
C5 0.0287(9) 0.0270(9) 0.0226(9) 0.0022(7) -0.0004(7) -0.0035(7)
C6 0.0276(9) 0.0274(9) 0.0212(9) -0.0014(7) 0.0067(7) -0.0047(7)
C7 0.0237(8) 0.0221(8) 0.0210(9) -0.0001(6) 0.0054(6) -0.0041(7)
C8 0.0261(9) 0.0244(8) 0.0210(9) 0.0005(7) 0.0046(7) -0.0025(7)
C9 0.0234(9) 0.0312(9) 0.0249(9) 0.0006(7) 0.0078(7) -0.0018(7)
C10 0.0228(9) 0.0290(9) 0.0229(9) 0.0011(7) 0.0087(6) 0.0009(7)
C11 0.0253(9) 0.0253(8) 0.0221(9) -0.0006(7) 0.0058(7) 0.0035(7)

loop_
_atom_type_symbol
_atom_type_description
_atom_type_scat_dispersion_real
_atom_type_scat_dispersion_imag
_atom_type_scat_source
C C 0.0033 0.0016 'International Tables Vol C Tables 4.2.6.8 and 6.1.1.4'
H H 0.0000 0.0000 'International Tables Vol C Tables 4.2.6.8 and 6.1.1.4'
N N 0.0061 0.0033 'International Tables Vol C Tables 4.2.6.8 and 6.1.1.4'
O O 0.0106 0.0060 'International Tables Vol C Tables 4.2.6.8 and 6.1.1.4'

loop_
_geom_angle_atom_site_label_1
_geom_angle_atom_site_label_2
_geom_angle_atom_site_label_3
_geom_angle
_geom_angle_site_symmetry_1
_geom_angle_site_symmetry_3
_geom_angle_publ_flag
C10 O1 C11 110.18(12) . . ?
C7 N1 C3 117.94(13) . . ?
C8 N2 C9 115.92(13) . . ?
C2 N3 C1 116.88(13) . . ?
N3 C1 C11 112.27(13) . 3_675 ?
N3 C1 H1A 109.2 . . ?
C11 C1 H1A 109.2 3_675 . ?
N3 C1 H1B 109.2 . . ?
C11 C1 H1B 109.2 3_675 . ?
H1A C1 H1B 107.9 . . ?
N3 C2 C3 122.75(14) . . ?
N3 C2 H2 118.6 . . ?
C3 C2 H2 118.6 . . ?
N1 C3 C4 122.76(15) . . ?
N1 C3 C2 114.47(13) . . ?
C4 C3 C2 122.75(15) . . ?
C5 C4 C3 118.71(16) . . ?
C5 C4 H4 120.6 . . ?
C3 C4 H4 120.6 . . ?
C4 C5 C6 119.07(14) . . ?
C4 C5 H5 120.5 . . ?
C6 C5 H5 120.5 . . ?
C5 C6 C7 118.93(15) . . ?
C5 C6 H6 120.5 . . ?
C7 C6 H6 120.5 . . ?
N1 C7 C6 122.51(15) . . ?
N1 C7 C8 114.36(13) . . ?
C6 C7 C8 123.05(15) . . ?
N2 C8 C7 123.20(14) . . ?
N2 C8 H8 118.4 . . ?
C7 C8 H8 118.4 . . ?
N2 C9 C10 111.76(13) . . ?
N2 C9 H9A 109.3 . . ?
C10 C9 H9A 109.3 . . ?
N2 C9 H9B 109.3 . . ?
C10 C9 H9B 109.3 . . ?
H9A C9 H9B 107.9 . . ?
O1 C10 C9 109.74(13) . . ?
O1 C10 H10A 109.7 . . ?
C9 C10 H10A 109.7 . . ?
O1 C10 H10B 109.7 . . ?
C9 C10 H10B 109.7 . . ?
H10A C10 H10B 108.2 . . ?
O1 C11 C1 110.01(13) . 3_675 ?
O1 C11 H11A 109.7 . . ?
C1 C11 H11A 109.7 3_675 . ?
O1 C11 H11B 109.7 . . ?
C1 C11 H11B 109.7 3_675 . ?
H11A C11 H11B 108.2 . . ?

loop_
_geom_bond_atom_site_label_1
_geom_bond_atom_site_label_2
_geom_bond_distance
_geom_bond_site_symmetry_2
_geom_bond_publ_flag
O1 C10 1.4250(19) . ?
O1 C11 1.4299(19) . ?
N1 C7 1.345(2) . ?
N1 C3 1.346(2) . ?
N2 C8 1.267(2) . ?
N2 C9 1.461(2) . ?
N3 C2 1.263(2) . ?
N3 C1 1.460(2) . ?
C1 C11 1.510(2) 3_675 ?
C1 H1A 0.9900 . ?
C1 H1B 0.9900 . ?
C2 C3 1.478(2) . ?
C2 H2 0.9500 . ?
C3 C4 1.395(2) . ?
C4 C5 1.384(2) . ?
C4 H4 0.9500 . ?
C5 C6 1.384(2) . ?
C5 H5 0.9500 . ?
C6 C7 1.397(2) . ?
C6 H6 0.9500 . ?
C7 C8 1.471(2) . ?
C8 H8 0.9500 . ?
C9 C10 1.507(2) . ?
C9 H9A 0.9900 . ?
C9 H9B 0.9900 . ?
C10 H10A 0.9900 . ?
C10 H10B 0.9900 . ?
C11 C1 1.510(2) 3_675 ?
C11 H11A 0.9900 . ?
C11 H11B 0.9900 . ?

loop_
_geom_torsion_atom_site_label_1
_geom_torsion_atom_site_label_2
_geom_torsion_atom_site_label_3
_geom_torsion_atom_site_label_4
_geom_torsion
_geom_torsion_site_symmetry_1
_geom_torsion_site_symmetry_2
_geom_torsion_site_symmetry_3
_geom_torsion_site_symmetry_4
_geom_torsion_publ_flag
C2 N3 C1 C11 125.22(16) . . . 3_675 ?
C1 N3 C2 C3 177.62(14) . . . . ?
C7 N1 C3 C4 3.1(2) . . . . ?
C7 N1 C3 C2 -178.57(13) . . . . ?
N3 C2 C3 N1 168.78(15) . . . . ?
N3 C2 C3 C4 -12.9(2) . . . . ?
N1 C3 C4 C5 -2.6(2) . . . . ?
C2 C3 C4 C5 179.26(14) . . . . ?
C3 C4 C5 C6 0.0(2) . . . . ?
C4 C5 C6 C7 1.8(2) . . . . ?
C3 N1 C7 C6 -1.2(2) . . . . ?
C3 N1 C7 C8 -178.11(13) . . . . ?
C5 C6 C7 N1 -1.2(2) . . . . ?
C5 C6 C7 C8 175.42(15) . . . . ?
C9 N2 C8 C7 -179.72(14) . . . . ?
N1 C7 C8 N2 -172.99(15) . . . . ?
C6 C7 C8 N2 10.1(2) . . . . ?
C8 N2 C9 C10 -119.89(15) . . . . ?
C11 O1 C10 C9 163.38(12) . . . . ?
N2 C9 C10 O1 59.05(17) . . . . ?
C10 O1 C11 C1 164.10(12) . . . 3_675 ?
